data_7135464
loop_
_publ_author_name
'Yang, Yi'
'Zhou, Bin'
'Dai, Yu-Ying'
'Cao, Li-Hui'

_publ_section_title
;
 Solvent-induced structural transformation in luminescence-enhanced
 polymorphic ionic HOFs.
;
_journal_issue 20
_journal_name_full 'Chemical communications (Cambridge, England)'
_journal_page_first 5691
_journal_page_last 5695
_journal_paper_doi 10.1039/d6cc00927a
_journal_volume 62
_journal_year 2026
_chemical_formula_moiety 'C34 H36 N10, C26 H16 O12 S4, C4 H9 N O, 2(C H4 O), H2 O'
_chemical_formula_sum 'C66 H71 N11 O16 S4'
_chemical_formula_weight 1402.57
_space_group_crystal_system triclinic
_space_group_IT_number 2
_space_group_name_Hall '-P 1'
_space_group_name_H-M_alt 'P -1'
_atom_sites_solution_hydrogens mixed
_atom_sites_solution_primary dual
_atom_sites_solution_secondary difmap
_audit_creation_date 2026-02-03
_audit_creation_method
;
Olex2 1.5
(compiled 2022.04.07 svn.rca3783a0 for OlexSys, GUI svn.r6498)
;
_audit_update_record
;
2026-02-04 deposited with the CCDC.	2026-02-20 downloaded from the CCDC.
;
_cell_angle_alpha 72.997(2)
_cell_angle_beta 71.086(2)
_cell_angle_gamma 88.933(2)
_cell_formula_units_Z 2
_cell_length_a 13.6618(3)
_cell_length_b 14.7540(3)
_cell_length_c 19.1796(5)
_cell_measurement_reflns_used 18236
_cell_measurement_temperature 100.00(10)
_cell_measurement_theta_max 75.6440
_cell_measurement_theta_min 3.1250
_cell_volume 3484.94(15)
_computing_cell_refinement 'CrysAlisPro 1.171.43.106a (Rigaku OD, 2024)'
_computing_data_collection 'CrysAlisPro system (CCD 43.106a 64-bit (release 01-02-2024))'
_computing_data_reduction 'CrysAlisPro 1.171.43.106a (Rigaku OD, 2024)'
_computing_molecular_graphics 'Olex2 1.5 (Dolomanov et al., 2009)'
_computing_publication_material 'Olex2 1.5 (Dolomanov et al., 2009)'
_computing_structure_refinement 'SHELXL 2025/1 (Sheldrick, 2015)'
_computing_structure_solution 'SHELXT 2018/2 (Sheldrick, 2018)'
_diffrn_ambient_environment N~2~
_diffrn_ambient_temperature 100.00(10)
_diffrn_detector 'Hybrid Pixel Array Detector'
_diffrn_detector_area_resol_mean 10.0000
_diffrn_detector_type HyPix
_diffrn_measured_fraction_theta_full 0.995
_diffrn_measured_fraction_theta_max 0.966
_diffrn_measurement_details
;
List of Runs (angles in degrees, time in seconds):

  # Type    Start    End  Width  t~exp~   \w     \q     \k     \f   Frames
#--------------------------------------------------------------------------
  1  \w    -29.00  43.00   0.50    0.08    --  -39.20  19.00 150.00  144
  2  \w    -36.00  30.00   0.50    0.08    --  -52.00  30.00  30.00  132
  3  \w    -25.00  28.00   0.50    0.08    --  -52.00  15.00 -60.00  106
  4  \w     21.00  89.00   0.50    0.08    --   39.20-113.00 -43.00  136
  5  \w     36.00  63.00   0.50    0.30    --  111.82-111.00-180.00   54
  6  \w     83.00 108.00   0.50    0.30    --  111.82-111.00-180.00   50
  7  \w     63.00 108.00   0.50    0.30    --  111.82-113.00 -43.00   90
  8  \w     74.00  99.00   0.50    0.30    --  111.82-111.00-120.00   50
  9  \w     81.00 108.00   0.50    0.30    --  111.82-111.00  30.00   54
 10  \w     37.00  75.00   0.50    0.30    --  111.82-111.00  30.00   76
 11  \w     36.00 107.00   0.50    0.30    --  111.82-111.00   0.00  142
 12  \w     35.00 107.00   0.50    0.30    --  111.82-111.00 -90.00  144
 13  \w     32.00  61.00   0.50    0.30    --  111.82 -94.00-120.00   58
 14  \w     76.00 105.00   0.50    0.30    --  111.82 -94.00  30.00   58
 15  \w     33.00  92.00   0.50    0.30    --  111.82 -94.00  90.00  118
 16  \w     35.00 102.00   0.50    0.30    --  111.82-111.00 150.00  134
 17  \w     52.00 102.00   0.50    0.30    --  111.82 -94.00 150.00  100
 18  \w     77.00 103.00   0.50    0.30    --  111.82-111.00 120.00   52
 19  \w     36.00  78.00   0.50    0.30    --  111.82 -94.00 -90.00   84
 20  \w     32.00 105.00   0.50    0.30    --  111.82 -94.00-180.00  146
 21  \w     36.00  73.00   0.50    0.30    --  111.82 -94.00  30.00   74
 22  \w     38.00  91.00   0.50    0.30    --  111.82 -77.00  30.00  106
 23  \w     41.00  67.00   0.50    0.30    --  111.82 -77.00  90.00   52
 24  \w     38.00  64.00   0.50    0.30    --  111.82 -77.00 -60.00   52
 25  \w     38.00  63.00   0.50    0.30    --  111.82 -61.00 -90.00   50
 26  \w     38.00  64.00   0.50    0.30    --  111.82 -61.00-180.00   52
 27  \w     39.00  64.00   0.50    0.30    --  111.82 -61.00 -60.00   50
 28  \w     43.00  68.00   0.50    0.30    --  111.82 -61.00 150.00   50
 29  \w    -17.00   9.00   0.50    0.08    --   39.20 -19.00  60.00   52
 30  \w   -114.00 -67.00   0.50    0.08    --  -39.20 -57.00-120.00   94
 31  \w   -120.00 -88.00   0.50    0.08    --  -52.00 -94.00-120.00   64
 32  \w   -122.00 -88.00   0.50    0.08    --  -39.20-179.00 -90.00   68
 33  \w    -73.00 -48.00   0.50    0.08    --  -39.20-179.00 -90.00   50
 34  \w   -126.00 -87.00   0.50    0.08    --  -52.00 -94.00  90.00   78
 35  \w   -132.00 -95.00   0.50    0.08    --  -52.00 -94.00   0.00   74
 36  \w    -43.00 -18.00   0.50    0.08    --  -39.20 -57.00-120.00   50
 37  \w    -97.00 -67.00   0.50    0.08    --  -52.00 111.00 150.00   60
 38  \w    -56.00 -13.00   0.50    0.08    --  -52.00 111.00 150.00   86
 39  \w   -111.00 -70.00   0.50    0.08    --  -39.20 179.00  60.00   82
 40  \w    -77.00 -50.00   0.50    0.08    --  -52.00 113.00  48.00   54
 41  \w    -53.00 -17.00   0.50    0.08    --  -39.20 113.00  48.00   72
 42  \w    121.00 174.00   0.50    0.30    --  111.82  77.00-180.00  106
 43  \w    132.00 163.00   0.50    0.30    --  111.82  61.00-150.00   62
 44  \w     87.00 116.00   0.50    0.30    --  111.82  61.00-150.00   58
 45  \w    110.00 151.00   0.50    0.30    --  111.82  45.00 -90.00   82
 46  \w     91.00 171.00   0.50    0.30    --  111.82  15.00-150.00  160
 47  \w     27.00  70.00   0.50    0.30    --  111.82   0.00   0.00   86
 48  \w     81.00 156.00   0.50    0.30    --  111.82   0.00   0.00  150
 49  \w     75.00 175.00   0.50    0.30    --  111.82  30.00 120.00  200
 50  \w     90.00 174.00   0.50    0.30    --  111.82  45.00 150.00  168
 51  \w     92.00 149.00   0.50    0.30    --  111.82 113.00  48.00  114
 52  \w    130.00 155.00   0.50    0.30    --  111.82 111.00 120.00   50
 53  \w    107.00 141.00   0.50    0.30    --  111.82 111.00 150.00   68
;
_diffrn_measurement_device 'four-circle diffractometer'
_diffrn_measurement_device_type 'ROD, Synergy Custom DW system, HyPix'
_diffrn_measurement_method '\w scans'
_diffrn_orient_matrix_type 'CrysAlisPro convention (1999,Acta A55,543-557)'
_diffrn_orient_matrix_UB_11 0.0182857000
_diffrn_orient_matrix_UB_12 0.0361037000
_diffrn_orient_matrix_UB_13 -0.0875076000
_diffrn_orient_matrix_UB_21 0.0145565000
_diffrn_orient_matrix_UB_22 -0.1021432000
_diffrn_orient_matrix_UB_23 -0.0045821000
_diffrn_orient_matrix_UB_31 -0.1173198000
_diffrn_orient_matrix_UB_32 -0.0164527000
_diffrn_orient_matrix_UB_33 0.0160725000
_diffrn_radiation_monochromator mirror
_diffrn_radiation_probe x-ray
_diffrn_radiation_type 'Cu K\a'
_diffrn_radiation_wavelength 1.54184
_diffrn_reflns_av_R_equivalents 0.1040
_diffrn_reflns_av_unetI/netI 0.0720
_diffrn_reflns_Laue_measured_fraction_full 0.995
_diffrn_reflns_Laue_measured_fraction_max 0.966
_diffrn_reflns_limit_h_max 11
_diffrn_reflns_limit_h_min -17
_diffrn_reflns_limit_k_max 18
_diffrn_reflns_limit_k_min -18
_diffrn_reflns_limit_l_max 21
_diffrn_reflns_limit_l_min -24
_diffrn_reflns_number 38633
_diffrn_reflns_point_group_measured_fraction_full 0.995
_diffrn_reflns_point_group_measured_fraction_max 0.966
_diffrn_reflns_theta_full 67.684
_diffrn_reflns_theta_max 76.069
_diffrn_reflns_theta_min 2.555
_diffrn_source 'Rotating-anode X-ray tube'
_diffrn_source_type 'Rigaku (Cu) X-ray Source'
_exptl_absorpt_coefficient_mu 1.872
_exptl_absorpt_correction_T_max 1.00000
_exptl_absorpt_correction_T_min 0.53895
_exptl_absorpt_correction_type multi-scan
_exptl_absorpt_process_details
;
CrysAlisPro 1.171.43.106a (Rigaku Oxford Diffraction, 2024)
Empirical absorption correction using spherical harmonics,
implemented in SCALE3 ABSPACK scaling algorithm.
;
_exptl_crystal_colour 'clear yellowish yellow'
_exptl_crystal_colour_lustre clear
_exptl_crystal_colour_modifier yellowish
_exptl_crystal_colour_primary yellow
_exptl_crystal_density_diffrn 1.337
_exptl_crystal_description needle
_exptl_crystal_F_000 1472
_exptl_crystal_recrystallization_method
'The crystals were growth by means of evaporation of a mixture of DMA, MeOH and H2O at RT.'
_exptl_crystal_size_max 0.5
_exptl_crystal_size_mid 0.4
_exptl_crystal_size_min 0.2
_refine_diff_density_max 0.989
_refine_diff_density_min -0.781
_refine_diff_density_rms 0.119
_refine_ls_extinction_method none
_refine_ls_goodness_of_fit_ref 1.050
_refine_ls_hydrogen_treatment constr
_refine_ls_matrix_type full
_refine_ls_number_parameters 1027
_refine_ls_number_reflns 14092
_refine_ls_number_restraints 453
_refine_ls_restrained_S_all 1.041
_refine_ls_R_factor_all 0.1131
_refine_ls_R_factor_gt 0.0985
_refine_ls_shift/su_max 0.005
_refine_ls_shift/su_mean 0.000
_refine_ls_structure_factor_coef Fsqd
_refine_ls_weighting_details 'w=1/[\s^2^(Fo^2^)+(0.1596P)^2^+6.6491P] where P=(Fo^2^+2Fc^2^)/3'
_refine_ls_weighting_scheme calc
_refine_ls_wR_factor_gt 0.2522
_refine_ls_wR_factor_ref 0.2629
_reflns_Friedel_coverage 0.000
_reflns_number_gt 11779
_reflns_number_total 14092
_reflns_threshold_expression 'I > 2\s(I)'
_cod_data_source_file d6cc00927a2.cif
_cod_data_source_block 7101-clh-zb-3
_cod_depositor_comments 'Adding full bibliography for 7135464--7135465.cif.'
_cod_original_cell_volume 3484.95(15)
_cod_database_code 7135464
_shelx_shelxl_version_number 2025/1
_shelx_space_group_comment
;
The symmetry employed for this shelxl refinement is uniquely defined
by the following loop, which should always be used as a source of
symmetry information in preference to the above space-group names.
They are only intended as comments.
;
_shelx_estimated_absorpt_t_max 0.706
_shelx_estimated_absorpt_t_min 0.454
_exptl_crystal_mounting_method
;
 Crystals were removed from the crystallisation vial and immediately coated
 with PDMS (polydimethylsiloxane/Dimethicone, CAS: 9006-65-9 on a glass slide.
 A suitable single crystal was selected and mounted on a glass fiber using
 vacuum silicone grease as adhesive. The glass fiber with single crystal was
 mounted on copper pin with solid paraffin. Operator: DJ_Tokyo.
;
_olex2_refinement_description
;
1. Fixed Uiso
 At 1.2 times of:
  All C(H) groups, All N(H,H) groups
 At 1.5 times of:
  All C(H,H,H) groups, All O(H) groups, All O(H,H) groups
2. Restrained distances
 O15-C62 = O15A-C62A = O15B-C62B = O15C-C62C
 1.43 with sigma of 0.01
 C61-O14 = C61A-O14A
 1.43 with sigma of 0.01
3. Uiso/Uaniso restraints and constraints
O15 \\sim C62 \\sim O15A \\sim C62A \\sim O15B \\sim C62B \\sim O15C \\sim
C62C: within 3A with sigma of 0.01 and sigma for terminal atoms of 0.02 within
3A
C47 \\sim N7 \\sim N8 \\sim C48 \\sim C49 \\sim C50 \\sim C51 \\sim C52 \\sim
C53 \\sim N7A \\sim N8A \\sim C48A \\sim C49A \\sim C50A \\sim C51A \\sim C52A
\\sim C53A: within 2A with sigma of 0.01 and sigma for terminal atoms of 0.02
within 2A
O14A \\sim C61A \\sim O14 \\sim C61: within 2A with sigma of 0.01 and sigma for
terminal atoms of 0.02 within 2A
Uanis(O15) \\sim Ueq, Uanis(C62) \\sim Ueq, Uanis(O15A) \\sim Ueq, Uanis(C62A)
\\sim Ueq, Uanis(O15B) \\sim Ueq, Uanis(C62B) \\sim Ueq, Uanis(O15C) \\sim Ueq,
Uanis(C62C) \\sim Ueq: with sigma of 0.01 and sigma for terminal atoms of 0.02
4. Same fragment restrains
{C47, N7A, N8A, C48A, C49A, C50A, C51A, C52A, C53A} sigma for 1-2: 0.01, 1-3:
0.01
as in
{C47, N7, N8, C48, C49, C50, C51, C52, C53}
5. Others
 1*[Sof(O15)+Sof(C62)]+1*[Sof(O15A)+Sof(C62A)]+1*[Sof(O15B)+Sof(C62B)]+1*
 [Sof(O15C)+Sof(C62C)]=1 with esd of 0
 Sof(O15)=Sof(C62)=FVAR(1)
 Sof(O15A)=Sof(C62A)=FVAR(2)
 Sof(N7A)=Sof(H7AA)=Sof(H7AB)=Sof(N8A)=Sof(H8AA)=Sof(H8AB)=Sof(C48A)=Sof(H48A)=
 Sof(C49A)=Sof(H49A)=Sof(C50A)=Sof(C51A)=Sof(H51A)=Sof(C52A)=Sof(H52A)=
 Sof(C53A)=1-FVAR(3)
 Sof(N7)=Sof(H7A)=Sof(H7B)=Sof(N8)=Sof(H8A)=Sof(H8B)=Sof(C48)=Sof(H48)=
 Sof(C49)=Sof(H49)=Sof(C50)=Sof(C51)=Sof(H51)=Sof(C52)=Sof(H52)=Sof(C53)=FVAR(3)
 Sof(O14A)=Sof(C61A)=1-FVAR(4)
 Sof(O14)=Sof(H14A)=Sof(C61)=FVAR(4)
 Sof(O15B)=Sof(C62B)=FVAR(5)
 Sof(O15C)=Sof(C62C)=FVAR(6)
6.a Riding coordinates:
 O13(H13A,H13B), O14(H14A)
6.b Aromatic/amide H refined with riding coordinates:
 C3(H3), C4(H4), C6(H6), C7(H7), C10(H10), C11(H11), C13(H13), C14(H14),
 C16(H16), C17(H17), C19(H19), C20(H20), C22(H22), C23(H23), C25(H25), C26(H26),
  C28(H28), C29(H29), C31(H31), C32(H32), C34(H34), C35(H35), C38(H38),
 C39(H39), C41(H41), C42(H42), C45(H45), C46(H46), C48(H48), C49(H49), C51(H51),
  C52(H52), C55(H55), C56(H56), C58(H58), C59(H59), C48A(H48A), C49A(H49A),
 C51A(H51A), C52A(H52A)
6.c X=CH2 refined with riding coordinates:
 N2(H2A,H2B), N3(H3A,H3B), N4(H4A,H4B), N5(H5A,H5B), N9(H9A,H9B), N10(H10A,
 H10B), N7(H7A,H7B), N8(H8A,H8B), N7A(H7AA,H7AB), N8A(H8AA,H8AB)
6.d Idealised Me refined as rotating group:
 C64(H64A,H64B,H64C), C65(H65A,H65B,H65C), C66(H66A,H66B,H66C)
;
_olex2_submission_special_instructions 'No special instructions were received'
_oxdiff_exptl_absorpt_empirical_details
;
Empirical correction (ABSPACK) includes:
- Absorption correction using spherical harmonics
- Frame scaling
;
_oxdiff_exptl_absorpt_empirical_full_max 3.585
_oxdiff_exptl_absorpt_empirical_full_min 0.213

loop_
_space_group_symop_operation_xyz
'x, y, z'
'-x, -y, -z'

loop_
_atom_site_label
_atom_site_type_symbol
_atom_site_fract_x
_atom_site_fract_y
_atom_site_fract_z
_atom_site_U_iso_or_equiv
_atom_site_adp_type
_atom_site_occupancy
_atom_site_site_symmetry_order
_atom_site_calc_flag
_atom_site_refinement_flags_posn
_atom_site_refinement_flags_adp
_atom_site_refinement_flags_occupancy
_atom_site_disorder_assembly
_atom_site_disorder_group
S1 S 0.29331(6) 0.90440(5) 0.21087(5) 0.0213(2) Uani 1 1 d . . . . .
S2 S 0.90541(7) 0.78707(6) 0.08531(5) 0.0263(2) Uani 1 1 d . . . . .
S3 S 0.68897(6) 0.09686(5) 0.29913(5) 0.0236(2) Uani 1 1 d . . . . .
S4 S 0.06733(7) 0.20963(6) 0.41812(5) 0.0247(2) Uani 1 1 d . . . . .
O1 O 0.22545(19) 0.91179(17) 0.16413(14) 0.0260(5) Uani 1 1 d . . . . .
O2 O 0.23372(19) 0.90959(18) 0.28802(14) 0.0270(5) Uani 1 1 d . . . . .
O3 O 0.38515(19) 0.97039(17) 0.17290(16) 0.0292(6) Uani 1 1 d . . . . .
O4 O 0.9033(2) 0.83510(18) 0.00751(14) 0.0286(5) Uani 1 1 d . . . . .
O5 O 0.8902(2) 0.85329(18) 0.13125(15) 0.0306(6) Uani 1 1 d . . . . .
O6 O 0.9943(2) 0.7340(2) 0.0874(2) 0.0431(7) Uani 1 1 d . . . . .
O7 O 0.7565(2) 0.09457(19) 0.34520(15) 0.0325(6) Uani 1 1 d . . . . .
O8 O 0.74642(19) 0.08587(17) 0.22362(15) 0.0268(5) Uani 1 1 d . . . . .
O9 O 0.5964(2) 0.03253(18) 0.34252(17) 0.0354(6) Uani 1 1 d . . . . .
O10 O 0.0771(2) 0.14540(18) 0.37130(14) 0.0279(5) Uani 1 1 d . . . . .
O11 O -0.0247(2) 0.2602(2) 0.42617(18) 0.0379(6) Uani 1 1 d . . . . .
O12 O 0.08032(19) 0.16032(17) 0.49246(14) 0.0259(5) Uani 1 1 d . . . . .
C1 C 0.4349(3) 0.5072(2) 0.26080(19) 0.0241(7) Uani 1 1 d . . . . .
C2 C 0.4003(3) 0.6055(2) 0.24943(19) 0.0236(7) Uani 1 1 d . . . . .
C3 C 0.3247(3) 0.6317(2) 0.21422(19) 0.0248(7) Uani 1 1 d . . . . .
H3 H 0.295153 0.586097 0.198985 0.030 Uiso 1 1 calc R U . . .
C4 C 0.2923(3) 0.7225(2) 0.20118(19) 0.0235(7) Uani 1 1 d . . . . .
H4 H 0.241813 0.739681 0.176357 0.028 Uiso 1 1 calc R U . . .
C5 C 0.3347(3) 0.7885(2) 0.22498(19) 0.0214(6) Uani 1 1 d . . . . .
C6 C 0.4076(3) 0.7634(2) 0.2626(2) 0.0260(7) Uani 1 1 d . . . . .
H6 H 0.434995 0.808486 0.279559 0.031 Uiso 1 1 calc R U . . .
C7 C 0.4396(3) 0.6723(2) 0.2750(2) 0.0263(7) Uani 1 1 d . . . . .
H7 H 0.488699 0.654705 0.301103 0.032 Uiso 1 1 calc R U . . .
C8 C 0.5366(3) 0.4905(2) 0.24133(19) 0.0246(7) Uani 1 1 d . . . . .
C9 C 0.6237(3) 0.5676(2) 0.2026(2) 0.0237(7) Uani 1 1 d . . . . .
C10 C 0.6278(3) 0.6439(2) 0.1377(2) 0.0259(7) Uani 1 1 d . . . . .
H10 H 0.571988 0.649834 0.117830 0.031 Uiso 1 1 calc R U . . .
C11 C 0.7125(3) 0.7112(2) 0.1021(2) 0.0263(7) Uani 1 1 d . . . . .
H11 H 0.714560 0.762694 0.058063 0.032 Uiso 1 1 calc R U . . .
C12 C 0.7947(3) 0.7030(2) 0.1311(2) 0.0249(7) Uani 1 1 d . . . . .
C13 C 0.7907(3) 0.6280(3) 0.1959(2) 0.0290(7) Uani 1 1 d . . . . .
H13 H 0.845986 0.622822 0.216350 0.035 Uiso 1 1 calc R U . . .
C14 C 0.7063(3) 0.5610(2) 0.2309(2) 0.0269(7) Uani 1 1 d . . . . .
H14 H 0.704708 0.509584 0.274879 0.032 Uiso 1 1 calc R U . . .
C15 C 0.5723(3) 0.3929(2) 0.2564(2) 0.0236(7) Uani 1 1 d . . . . .
C16 C 0.6512(3) 0.3705(2) 0.1983(2) 0.0268(7) Uani 1 1 d . . . . .
H16 H 0.680176 0.417473 0.149516 0.032 Uiso 1 1 calc R U . . .
C17 C 0.6886(3) 0.2812(2) 0.2098(2) 0.0253(7) Uani 1 1 d . . . . .
H17 H 0.743061 0.267437 0.169713 0.030 Uiso 1 1 calc R U . . .
C18 C 0.6453(3) 0.2122(2) 0.28087(19) 0.0214(6) Uani 1 1 d . . . . .
C19 C 0.5668(3) 0.2332(2) 0.3401(2) 0.0258(7) Uani 1 1 d . . . . .
H19 H 0.537559 0.185803 0.388526 0.031 Uiso 1 1 calc R U . . .
C20 C 0.5314(3) 0.3229(2) 0.3284(2) 0.0257(7) Uani 1 1 d . . . . .
H20 H 0.479058 0.337418 0.369404 0.031 Uiso 1 1 calc R U . . .
C21 C 0.3470(3) 0.4312(2) 0.2966(2) 0.0252(7) Uani 1 1 d . . . . .
C22 C 0.3415(3) 0.3533(2) 0.2701(2) 0.0268(7) Uani 1 1 d . . . . .
H22 H 0.396573 0.346386 0.226980 0.032 Uiso 1 1 calc R U . . .
C23 C 0.2569(3) 0.2858(3) 0.3059(2) 0.0270(7) Uani 1 1 d . . . . .
H23 H 0.254761 0.232794 0.287659 0.032 Uiso 1 1 calc R U . . .
C24 C 0.1751(3) 0.2959(2) 0.36826(19) 0.0244(7) Uani 1 1 d . . . . .
C25 C 0.1771(3) 0.3743(2) 0.3940(2) 0.0277(7) Uani 1 1 d . . . . .
H25 H 0.120474 0.382341 0.435624 0.033 Uiso 1 1 calc R U . . .
C26 C 0.2621(3) 0.4404(2) 0.3584(2) 0.0288(7) Uani 1 1 d . . . . .
H26 H 0.263088 0.493777 0.376402 0.035 Uiso 1 1 calc R U . . .
O13 O 0.5434(3) 0.9619(2) 0.2413(2) 0.0500(8) Uani 1 1 d . . . . .
H13A H 0.536247 0.979672 0.282051 0.075 Uiso 1 1 d R U . . .
H13B H 0.483857 0.960862 0.234091 0.075 Uiso 1 1 d R U . . .
O14 O 0.8451(8) 0.4904(6) 0.4979(4) 0.121(4) Uani 0.732(11) 1 d D U P A -1
H14A H 0.836288 0.483554 0.458337 0.181 Uiso 0.732(11) 1 d R U P A -1
C61 C 0.8805(9) 0.4055(6) 0.5370(6) 0.085(3) Uani 0.732(11) 1 d D U P A -1
O16 O 0.8205(4) 0.4722(4) 0.3668(3) 0.0888(15) Uani 1 1 d . . . . .
N11 N 0.9765(5) 0.4743(4) 0.2816(4) 0.0760(15) Uani 1 1 d . . . . .
C63 C 0.8831(5) 0.4338(5) 0.3201(4) 0.0681(16) Uani 1 1 d . . . . .
C64 C 0.8434(6) 0.3447(4) 0.3137(5) 0.079(2) Uani 1 1 d . . . . .
H64A H 0.872120 0.290327 0.341886 0.119 Uiso 1 1 calc R U . . .
H64B H 0.864392 0.347418 0.259174 0.119 Uiso 1 1 calc R U . . .
H64C H 0.767459 0.337375 0.335990 0.119 Uiso 1 1 calc R U . . .
C65 C 1.0126(6) 0.5615(6) 0.2887(5) 0.092(2) Uani 1 1 d . . . . .
H65A H 1.017400 0.613968 0.242142 0.137 Uiso 1 1 calc R U . . .
H65B H 1.081158 0.554846 0.294665 0.137 Uiso 1 1 calc R U . . .
H65C H 0.963646 0.574814 0.334044 0.137 Uiso 1 1 calc R U . . .
C66 C 1.0501(9) 0.4326(9) 0.2283(5) 0.138(5) Uani 1 1 d . . . . .
H66A H 1.073298 0.375250 0.257604 0.207 Uiso 1 1 calc R U . . .
H66B H 1.110107 0.478646 0.196194 0.207 Uiso 1 1 calc R U . . .
H66C H 1.016582 0.415946 0.195118 0.207 Uiso 1 1 calc R U . . .
N1 N 0.5389(2) 0.69941(19) 0.44688(17) 0.0244(6) Uani 1 1 d . . . . .
N2 N 0.1868(3) 0.9821(2) 0.41413(18) 0.0302(7) Uani 1 1 d . . . . .
H2A H 0.143413 1.026924 0.411864 0.036 Uiso 1 1 calc R U . . .
H2B H 0.199483 0.949092 0.381133 0.036 Uiso 1 1 calc R U . . .
N3 N 0.2153(2) 1.0125(2) 0.51676(18) 0.0293(7) Uani 1 1 d . . . . .
H3A H 0.172222 1.057610 0.515614 0.035 Uiso 1 1 calc R U . . .
H3B H 0.246777 0.999496 0.551501 0.035 Uiso 1 1 calc R U . . .
N4 N 1.0048(2) 0.8672(2) 0.23053(18) 0.0291(7) Uani 1 1 d . . . . .
H4A H 1.071092 0.887016 0.208284 0.035 Uiso 1 1 calc R U . . .
H4B H 0.966169 0.865241 0.202042 0.035 Uiso 1 1 calc R U . . .
N5 N 1.0197(2) 0.8425(2) 0.35038(18) 0.0304(7) Uani 1 1 d . . . . .
H5A H 1.086071 0.862129 0.329200 0.037 Uiso 1 1 calc R U . . .
H5B H 0.990592 0.824238 0.401014 0.037 Uiso 1 1 calc R U . . .
C27 C 0.5177(2) 0.5990(2) 0.47382(19) 0.0201(6) Uani 1 1 d . . . . .
C28 C 0.5784(3) 0.5437(2) 0.43151(19) 0.0215(6) Uani 1 1 d . . . . .
H28 H 0.632236 0.573733 0.384344 0.026 Uiso 1 1 calc R U . . .
C29 C 0.5613(3) 0.4454(2) 0.45716(19) 0.0224(6) Uani 1 1 d . . . . .
H29 H 0.603411 0.408476 0.427802 0.027 Uiso 1 1 calc R U . . .
C30 C 0.4597(3) 0.7623(2) 0.45537(19) 0.0220(6) Uani 1 1 d . . . . .
C31 C 0.3616(3) 0.7388(2) 0.4549(2) 0.0246(7) Uani 1 1 d . . . . .
H31 H 0.346042 0.678155 0.451371 0.030 Uiso 1 1 calc R U . . .
C32 C 0.2866(3) 0.8033(2) 0.4597(2) 0.0264(7) Uani 1 1 d . . . . .
H32 H 0.220406 0.787336 0.458170 0.032 Uiso 1 1 calc R U . . .
C33 C 0.3081(3) 0.8922(2) 0.46672(19) 0.0232(7) Uani 1 1 d . . . . .
C34 C 0.4048(3) 0.9144(2) 0.4693(2) 0.0248(7) Uani 1 1 d . . . . .
H34 H 0.419289 0.973752 0.475610 0.030 Uiso 1 1 calc R U . . .
C35 C 0.4803(3) 0.8507(2) 0.4629(2) 0.0239(7) Uani 1 1 d . . . . .
H35 H 0.546794 0.867201 0.463515 0.029 Uiso 1 1 calc R U . . .
C36 C 0.2324(3) 0.9646(2) 0.4667(2) 0.0247(7) Uani 1 1 d . . . . .
C37 C 0.6450(3) 0.7366(2) 0.4119(2) 0.0219(6) Uani 1 1 d . . . . .
C38 C 0.6760(3) 0.8123(2) 0.3439(2) 0.0250(7) Uani 1 1 d . . . . .
H38 H 0.626256 0.840315 0.321004 0.030 Uiso 1 1 calc R U . . .
C39 C 0.7792(3) 0.8468(2) 0.3099(2) 0.0253(7) Uani 1 1 d . . . . .
H39 H 0.800308 0.898657 0.263522 0.030 Uiso 1 1 calc R U . . .
C40 C 0.8526(3) 0.8058(2) 0.3434(2) 0.0240(7) Uani 1 1 d . . . . .
C41 C 0.8209(3) 0.7300(3) 0.4113(2) 0.0282(7) Uani 1 1 d . . . . .
H41 H 0.870549 0.701606 0.434081 0.034 Uiso 1 1 calc R U . . .
C42 C 0.7179(3) 0.6957(3) 0.4457(2) 0.0273(7) Uani 1 1 d . . . . .
H42 H 0.696625 0.644385 0.492393 0.033 Uiso 1 1 calc R U . . .
C43 C 0.9636(3) 0.8404(3) 0.3062(2) 0.0255(7) Uani 1 1 d . . . . .
N6 N 0.5662(2) 0.69470(19) -0.04281(18) 0.0256(6) Uani 1 1 d . . . . .
N9 N 1.0275(2) 0.8709(2) -0.26792(18) 0.0295(6) Uani 1 1 d . . . . .
H9A H 1.092841 0.894042 -0.290036 0.035 Uiso 1 1 calc R U . . .
H9B H 0.989218 0.868564 -0.296558 0.035 Uiso 1 1 calc R U . . .
N10 N 1.0423(2) 0.8423(2) -0.14750(18) 0.0299(7) Uani 1 1 d . . . . .
H10A H 1.107783 0.865075 -0.168221 0.036 Uiso 1 1 calc R U . . .
H10B H 1.013454 0.821015 -0.096887 0.036 Uiso 1 1 calc R U . . .
C44 C 0.5333(3) 0.5967(2) -0.02219(19) 0.0203(6) Uani 1 1 d . . . . .
C45 C 0.4454(3) 0.5579(2) 0.0415(2) 0.0229(7) Uani 1 1 d . . . . .
H45 H 0.407695 0.597373 0.070291 0.028 Uiso 1 1 calc R U . . .
C46 C 0.4119(3) 0.4627(2) 0.06365(19) 0.0227(7) Uani 1 1 d . . . . .
H46 H 0.351329 0.437488 0.107220 0.027 Uiso 1 1 calc R U . . .
C47 C 0.4897(3) 0.7625(2) -0.0389(2) 0.0250(7) Uani 1 1 d D U . . .
N7 N 0.2755(6) 1.0245(5) -0.1167(3) 0.0343(14) Uani 0.718(12) 1 d D U P B 1
H7A H 0.232062 1.068783 -0.121762 0.041 Uiso 0.718(12) 1 calc R U P B 1
H7B H 0.312588 1.007574 -0.157118 0.041 Uiso 0.718(12) 1 calc R U P B 1
N8 N 0.2310(13) 1.0069(10) 0.0133(7) 0.027(3) Uani 0.718(12) 1 d D U P B 1
H8A H 0.187007 1.050960 0.009954 0.033 Uiso 0.718(12) 1 calc R U P B 1
H8B H 0.239012 0.978399 0.058123 0.033 Uiso 0.718(12) 1 calc R U P B 1
C48 C 0.4267(5) 0.7717(5) -0.0841(4) 0.0294(13) Uani 0.718(12) 1 d D U P B 1
H48 H 0.429094 0.729257 -0.113441 0.035 Uiso 0.718(12) 1 calc R U P B 1
C49 C 0.3600(5) 0.8438(4) -0.0860(4) 0.0291(13) Uani 0.718(12) 1 d D U P B 1
H49 H 0.316764 0.850652 -0.116928 0.035 Uiso 0.718(12) 1 calc R U P B 1
C50 C 0.3557(5) 0.9060(4) -0.0431(5) 0.0272(15) Uani 0.718(12) 1 d D U P B 1
C51 C 0.4189(7) 0.8956(6) 0.0030(7) 0.0220(16) Uani 0.718(12) 1 d D U P B 1
H51 H 0.415275 0.936778 0.033470 0.026 Uiso 0.718(12) 1 calc R U P B 1
C52 C 0.4874(5) 0.8242(4) 0.0037(4) 0.0205(16) Uani 0.718(12) 1 d D U P B 1
H52 H 0.532257 0.817959 0.033396 0.025 Uiso 0.718(12) 1 calc R U P B 1
C53 C 0.2851(5) 0.9837(4) -0.0487(4) 0.0258(16) Uani 0.718(12) 1 d D U P B 1
C54 C 0.6709(3) 0.7291(2) -0.0821(2) 0.0236(7) Uani 1 1 d . . . . .
C55 C 0.6977(3) 0.8169(2) -0.1397(2) 0.0264(7) Uani 1 1 d . . . . .
H55 H 0.644784 0.852864 -0.153524 0.032 Uiso 1 1 calc R U . . .
C56 C 0.8003(3) 0.8518(2) -0.1767(2) 0.0272(7) Uani 1 1 d . . . . .
H56 H 0.817889 0.910631 -0.216915 0.033 Uiso 1 1 calc R U . . .
C57 C 0.8779(3) 0.8012(2) -0.1555(2) 0.0255(7) Uani 1 1 d . . . . .
C58 C 0.8525(3) 0.7132(2) -0.0979(2) 0.0263(7) Uani 1 1 d . . . . .
H58 H 0.905558 0.678535 -0.083123 0.032 Uiso 1 1 calc R U . . .
C59 C 0.7503(3) 0.6770(2) -0.0625(2) 0.0267(7) Uani 1 1 d . . . . .
H59 H 0.733398 0.616288 -0.024618 0.032 Uiso 1 1 calc R U . . .
C60 C 0.9872(3) 0.8399(2) -0.1924(2) 0.0252(7) Uani 1 1 d . . . . .
N7A N 0.2294(16) 0.9923(12) -0.0965(9) 0.039(3) Uani 0.282(12) 1 d D U P B 2
H7AA H 0.193109 1.042080 -0.103590 0.046 Uiso 0.282(12) 1 calc R U P B 2
H7AB H 0.243730 0.959085 -0.129376 0.046 Uiso 0.282(12) 1 calc R U P B 2
N8A N 0.241(4) 1.017(3) 0.0135(17) 0.024(5) Uani 0.282(12) 1 d D U P B 2
H8AA H 0.204933 1.066811 0.006986 0.028 Uiso 0.282(12) 1 calc R U P B 2
H8AB H 0.263387 0.999785 0.053353 0.028 Uiso 0.282(12) 1 calc R U P B 2
C48A C 0.4001(10) 0.7481(9) -0.0573(11) 0.027(2) Uani 0.282(12) 1 d D U P B 2
H48A H 0.388946 0.692002 -0.069452 0.033 Uiso 0.282(12) 1 calc R U P B 2
C49A C 0.3287(10) 0.8161(10) -0.0576(11) 0.027(2) Uani 0.282(12) 1 d D U P B 2
H49A H 0.272238 0.808861 -0.074756 0.033 Uiso 0.282(12) 1 calc R U P B 2
C50A C 0.3378(13) 0.8944(10) -0.0335(12) 0.026(2) Uani 0.282(12) 1 d D U P B 2
C51A C 0.4208(19) 0.9029(17) -0.007(2) 0.026(3) Uani 0.282(12) 1 d D U P B 2
H51A H 0.425703 0.953332 0.013552 0.031 Uiso 0.282(12) 1 calc R U P B 2
C52A C 0.4956(12) 0.8378(11) -0.0106(14) 0.024(3) Uani 0.282(12) 1 d D U P B 2
H52A H 0.551936 0.845098 0.006597 0.029 Uiso 0.282(12) 1 calc R U P B 2
C53A C 0.2621(14) 0.9676(11) -0.0366(10) 0.027(3) Uani 0.282(12) 1 d D U P B 2
O15 O 0.908(2) 0.360(2) 0.0380(15) 0.108(5) Uani 0.244(3) 1 d D U P C -1
C62 C 0.858(3) 0.431(3) -0.004(2) 0.111(6) Uani 0.244(3) 1 d D U P C -1
O15A O 0.8608(11) 0.3197(10) 0.0243(7) 0.081(3) Uani 0.371(3) 1 d D U P D -2
C62A C 0.8106(19) 0.3817(18) -0.0241(13) 0.104(6) Uani 0.371(3) 1 d D U P D -2
O15B O 1.002(3) 0.474(3) 0.020(2) 0.115(6) Uani 0.198(3) 1 d D U P E -3
C62B C 0.915(4) 0.494(4) 0.077(3) 0.116(7) Uani 0.198(3) 1 d D U P E -3
O14A O 0.987(3) 0.461(2) 0.522(2) 0.159(9) Uani 0.268(11) 1 d D U P A -2
C61A C 0.930(4) 0.371(3) 0.545(3) 0.136(10) Uani 0.268(11) 1 d D U P A -2
O15C O 1.068(3) 0.543(3) 0.005(2) 0.123(7) Uani 0.188(3) 1 d D U P F -4
C62C C 0.961(3) 0.515(5) 0.051(4) 0.119(7) Uani 0.188(3) 1 d D U P F -4

loop_
_atom_site_aniso_label
_atom_site_aniso_U_11
_atom_site_aniso_U_22
_atom_site_aniso_U_33
_atom_site_aniso_U_23
_atom_site_aniso_U_13
_atom_site_aniso_U_12
S1 0.0122(4) 0.0229(4) 0.0294(4) -0.0059(3) -0.0098(3) 0.0037(3)
S2 0.0169(4) 0.0302(4) 0.0334(4) -0.0073(3) -0.0123(3) 0.0023(3)
S3 0.0151(4) 0.0219(4) 0.0311(4) -0.0027(3) -0.0087(3) 0.0020(3)
S4 0.0150(4) 0.0290(4) 0.0315(4) -0.0064(3) -0.0121(3) 0.0046(3)
O1 0.0176(13) 0.0312(12) 0.0296(12) -0.0052(10) -0.0123(10) 0.0071(9)
O2 0.0188(13) 0.0329(13) 0.0344(13) -0.0136(10) -0.0126(10) 0.0062(10)
O3 0.0170(13) 0.0240(12) 0.0428(14) -0.0025(10) -0.0115(11) 0.0000(9)
O4 0.0209(13) 0.0339(13) 0.0302(12) -0.0084(10) -0.0087(10) 0.0007(10)
O5 0.0285(14) 0.0339(13) 0.0349(13) -0.0091(10) -0.0187(11) -0.0004(10)
O6 0.0232(16) 0.0417(16) 0.0629(19) -0.0091(14) -0.0184(14) 0.0067(12)
O7 0.0249(14) 0.0406(14) 0.0317(13) -0.0054(11) -0.0145(11) 0.0107(11)
O8 0.0187(13) 0.0259(12) 0.0383(13) -0.0104(10) -0.0125(10) 0.0029(9)
O9 0.0220(14) 0.0245(12) 0.0494(16) -0.0016(11) -0.0066(12) -0.0017(10)
O10 0.0223(13) 0.0330(13) 0.0326(12) -0.0088(10) -0.0158(10) 0.0007(10)
O11 0.0206(15) 0.0408(15) 0.0545(17) -0.0115(13) -0.0185(13) 0.0110(11)
O12 0.0196(13) 0.0311(12) 0.0273(12) -0.0076(10) -0.0097(10) 0.0041(9)
C1 0.0229(19) 0.0256(16) 0.0261(15) -0.0057(12) -0.0130(14) 0.0024(13)
C2 0.0194(18) 0.0240(15) 0.0271(16) -0.0059(12) -0.0090(13) 0.0030(12)
C3 0.0200(18) 0.0269(16) 0.0290(16) -0.0079(13) -0.0105(14) 0.0007(13)
C4 0.0125(16) 0.0311(17) 0.0290(16) -0.0086(13) -0.0100(13) 0.0022(12)
C5 0.0129(16) 0.0241(15) 0.0260(15) -0.0050(12) -0.0071(12) 0.0030(12)
C6 0.0204(18) 0.0295(17) 0.0326(17) -0.0097(13) -0.0145(14) 0.0024(13)
C7 0.0187(18) 0.0319(17) 0.0330(17) -0.0090(14) -0.0160(14) 0.0055(13)
C8 0.0254(19) 0.0248(16) 0.0267(16) -0.0066(13) -0.0139(14) 0.0026(13)
C9 0.0217(18) 0.0224(15) 0.0286(16) -0.0076(13) -0.0105(14) 0.0022(13)
C10 0.0190(18) 0.0314(17) 0.0305(17) -0.0070(13) -0.0145(14) 0.0028(13)
C11 0.0172(18) 0.0302(17) 0.0296(16) -0.0039(13) -0.0100(14) 0.0032(13)
C12 0.0204(18) 0.0266(16) 0.0295(16) -0.0084(13) -0.0110(14) 0.0044(13)
C13 0.024(2) 0.0319(17) 0.0360(18) -0.0079(14) -0.0180(15) 0.0038(14)
C14 0.0252(19) 0.0278(16) 0.0299(17) -0.0055(13) -0.0152(15) 0.0046(14)
C15 0.0216(18) 0.0242(16) 0.0291(16) -0.0073(13) -0.0147(14) 0.0035(13)
C16 0.0253(19) 0.0266(16) 0.0269(16) -0.0046(13) -0.0099(14) 0.0001(13)
C17 0.0175(18) 0.0269(16) 0.0297(16) -0.0074(13) -0.0067(13) 0.0013(13)
C18 0.0144(16) 0.0222(15) 0.0294(16) -0.0054(12) -0.0119(13) 0.0006(12)
C19 0.0194(18) 0.0287(16) 0.0281(16) -0.0038(13) -0.0107(14) 0.0017(13)
C20 0.0169(18) 0.0331(17) 0.0278(16) -0.0082(13) -0.0094(13) 0.0042(13)
C21 0.0249(19) 0.0242(16) 0.0284(16) -0.0045(13) -0.0147(14) 0.0034(13)
C22 0.0204(19) 0.0317(17) 0.0320(17) -0.0112(14) -0.0124(14) 0.0067(13)
C23 0.0202(18) 0.0324(17) 0.0344(17) -0.0119(14) -0.0157(15) 0.0050(13)
C24 0.0195(18) 0.0279(16) 0.0265(16) -0.0031(13) -0.0131(14) 0.0052(13)
C25 0.0244(19) 0.0298(17) 0.0268(16) -0.0062(13) -0.0078(14) 0.0048(14)
C26 0.031(2) 0.0275(17) 0.0298(17) -0.0080(13) -0.0131(15) 0.0031(14)
O13 0.0393(19) 0.0507(18) 0.069(2) -0.0149(16) -0.0329(17) 0.0016(14)
O14 0.195(9) 0.115(6) 0.080(5) -0.054(4) -0.061(5) 0.060(6)
C61 0.073(6) 0.083(6) 0.122(7) -0.071(6) -0.026(6) 0.029(5)
O16 0.074(3) 0.103(4) 0.096(4) -0.047(3) -0.023(3) 0.027(3)
N11 0.061(3) 0.086(4) 0.087(4) -0.022(3) -0.037(3) 0.017(3)
C63 0.058(4) 0.074(4) 0.083(4) -0.017(3) -0.045(3) 0.019(3)
C64 0.091(5) 0.066(4) 0.118(6) -0.034(4) -0.080(5) 0.024(3)
C65 0.068(5) 0.089(5) 0.117(6) -0.008(4) -0.050(5) -0.003(4)
C66 0.125(9) 0.220(13) 0.081(6) -0.069(7) -0.033(6) 0.079(9)
N1 0.0145(15) 0.0192(13) 0.0371(15) -0.0047(11) -0.0088(12) 0.0012(10)
N2 0.0286(18) 0.0344(16) 0.0363(16) -0.0148(13) -0.0190(14) 0.0133(13)
N3 0.0261(17) 0.0363(16) 0.0314(15) -0.0130(12) -0.0156(13) 0.0150(13)
N4 0.0128(15) 0.0463(18) 0.0312(15) -0.0128(13) -0.0102(12) -0.0007(12)
N5 0.0140(15) 0.0490(18) 0.0306(15) -0.0135(13) -0.0089(12) -0.0024(13)
C27 0.0108(16) 0.0211(14) 0.0290(16) -0.0042(12) -0.0104(13) 0.0011(11)
C28 0.0128(16) 0.0237(15) 0.0256(15) -0.0042(12) -0.0057(12) 0.0004(12)
C29 0.0154(17) 0.0244(16) 0.0280(16) -0.0077(12) -0.0085(13) 0.0036(12)
C30 0.0154(17) 0.0218(15) 0.0264(15) -0.0039(12) -0.0070(13) 0.0034(12)
C31 0.0191(18) 0.0224(15) 0.0334(17) -0.0062(13) -0.0120(14) 0.0032(12)
C32 0.0152(17) 0.0310(17) 0.0353(18) -0.0086(14) -0.0128(14) 0.0041(13)
C33 0.0188(18) 0.0255(16) 0.0247(15) -0.0052(12) -0.0089(13) 0.0051(13)
C34 0.0172(18) 0.0229(15) 0.0307(17) -0.0060(13) -0.0047(13) -0.0002(12)
C35 0.0123(17) 0.0250(16) 0.0322(17) -0.0071(13) -0.0060(13) 0.0004(12)
C36 0.0170(18) 0.0280(16) 0.0271(16) -0.0054(13) -0.0077(13) 0.0028(13)
C37 0.0111(16) 0.0220(15) 0.0311(16) -0.0077(12) -0.0052(13) 0.0002(12)
C38 0.0137(17) 0.0261(16) 0.0334(17) -0.0051(13) -0.0090(13) 0.0040(12)
C39 0.0172(18) 0.0254(16) 0.0303(16) -0.0050(13) -0.0072(14) 0.0030(13)
C40 0.0142(17) 0.0298(16) 0.0305(16) -0.0108(13) -0.0090(13) 0.0000(13)
C41 0.0189(19) 0.0354(18) 0.0332(18) -0.0061(14) -0.0162(15) 0.0022(14)
C42 0.0208(19) 0.0291(17) 0.0311(17) -0.0036(13) -0.0123(14) 0.0001(13)
C43 0.0138(18) 0.0325(17) 0.0331(17) -0.0122(14) -0.0097(14) 0.0026(13)
N6 0.0206(16) 0.0194(13) 0.0357(15) -0.0071(11) -0.0090(12) 0.0023(11)
N9 0.0193(16) 0.0400(17) 0.0316(15) -0.0109(13) -0.0114(12) 0.0000(12)
N10 0.0190(16) 0.0428(17) 0.0293(15) -0.0099(13) -0.0102(12) -0.0041(13)
C44 0.0161(17) 0.0212(14) 0.0264(15) -0.0053(12) -0.0126(13) 0.0017(12)
C45 0.0183(17) 0.0242(16) 0.0295(16) -0.0107(13) -0.0099(13) 0.0031(12)
C46 0.0164(17) 0.0259(16) 0.0247(15) -0.0066(12) -0.0060(12) -0.0015(12)
C47 0.0235(18) 0.0209(14) 0.0310(16) -0.0058(12) -0.0114(14) 0.0035(12)
N7 0.040(4) 0.035(3) 0.034(3) -0.012(2) -0.021(3) 0.021(3)
N8 0.020(4) 0.030(4) 0.032(3) -0.005(3) -0.015(3) 0.006(4)
C48 0.036(3) 0.025(2) 0.033(3) -0.007(2) -0.021(2) 0.005(2)
C49 0.033(3) 0.026(3) 0.035(3) -0.006(2) -0.024(2) 0.008(2)
C50 0.027(3) 0.024(2) 0.032(3) -0.006(2) -0.014(2) 0.007(2)
C51 0.014(2) 0.025(3) 0.026(3) -0.006(3) -0.006(2) -0.003(2)
C52 0.011(2) 0.025(3) 0.024(3) -0.005(2) -0.006(2) -0.001(2)
C53 0.023(3) 0.023(3) 0.034(3) -0.007(2) -0.015(2) 0.004(2)
C54 0.0212(18) 0.0228(15) 0.0297(16) -0.0097(13) -0.0106(14) -0.0001(12)
C55 0.0218(19) 0.0247(16) 0.0313(17) -0.0068(13) -0.0085(14) 0.0055(13)
C56 0.027(2) 0.0228(15) 0.0313(17) -0.0061(13) -0.0107(15) 0.0027(13)
C57 0.0226(19) 0.0269(16) 0.0298(16) -0.0101(13) -0.0112(14) -0.0006(13)
C58 0.0209(18) 0.0285(16) 0.0346(17) -0.0089(14) -0.0164(14) 0.0029(13)
C59 0.027(2) 0.0235(15) 0.0311(17) -0.0037(13) -0.0159(15) -0.0009(13)
C60 0.0198(18) 0.0272(16) 0.0327(17) -0.0112(13) -0.0122(14) 0.0031(13)
N7A 0.062(8) 0.031(6) 0.035(6) -0.011(5) -0.031(6) 0.016(6)
N8A 0.025(9) 0.029(8) 0.027(7) -0.014(6) -0.016(6) 0.005(8)
C48A 0.039(5) 0.020(4) 0.029(5) -0.004(4) -0.023(4) 0.009(4)
C49A 0.038(4) 0.024(4) 0.031(4) -0.007(4) -0.026(4) 0.008(4)
C50A 0.027(4) 0.025(4) 0.030(4) -0.007(3) -0.017(4) 0.003(3)
C51A 0.017(4) 0.022(4) 0.032(5) -0.006(4) -0.002(4) -0.002(4)
C52A 0.012(4) 0.020(4) 0.034(5) -0.004(4) -0.002(4) -0.012(4)
C53A 0.031(5) 0.023(4) 0.032(4) -0.006(4) -0.020(4) 0.000(4)
O15 0.099(9) 0.120(9) 0.095(8) -0.026(7) -0.024(7) 0.022(8)
C62 0.098(9) 0.116(9) 0.107(9) -0.027(8) -0.022(8) 0.014(8)
O15A 0.067(7) 0.098(7) 0.073(6) -0.025(5) -0.020(5) 0.019(6)
C62A 0.088(9) 0.110(10) 0.100(9) -0.016(8) -0.026(8) 0.036(8)
O15B 0.103(9) 0.122(9) 0.112(9) -0.030(8) -0.031(8) 0.017(8)
C62B 0.105(10) 0.122(10) 0.110(10) -0.031(9) -0.025(9) 0.013(9)
O14A 0.138(15) 0.136(15) 0.167(15) -0.061(13) 0.008(13) 0.016(13)
C61A 0.120(16) 0.120(15) 0.147(15) -0.050(15) -0.008(15) 0.013(14)
O15C 0.120(12) 0.131(12) 0.121(11) -0.035(10) -0.045(10) 0.001(10)
C62C 0.110(10) 0.123(10) 0.113(10) -0.031(9) -0.028(9) 0.016(9)

loop_
_atom_type_symbol
_atom_type_description
_atom_type_scat_dispersion_real
_atom_type_scat_dispersion_imag
_atom_type_scat_source
C C 0.0181 0.0091 'International Tables Vol C Tables 4.2.6.8 and 6.1.1.4'
H H 0.0000 0.0000 'International Tables Vol C Tables 4.2.6.8 and 6.1.1.4'
N N 0.0311 0.0180 'International Tables Vol C Tables 4.2.6.8 and 6.1.1.4'
O O 0.0492 0.0322 'International Tables Vol C Tables 4.2.6.8 and 6.1.1.4'
S S 0.3331 0.5567 'International Tables Vol C Tables 4.2.6.8 and 6.1.1.4'

loop_
_geom_angle_atom_site_label_1
_geom_angle_atom_site_label_2
_geom_angle_atom_site_label_3
_geom_angle
_geom_angle_site_symmetry_1
_geom_angle_site_symmetry_3
_geom_angle_publ_flag
O1 S1 C5 105.93(15) . . ?
O2 S1 O1 110.37(15) . . ?
O2 S1 C5 105.70(15) . . ?
O3 S1 O1 113.40(15) . . ?
O3 S1 O2 113.35(15) . . ?
O3 S1 C5 107.46(15) . . ?
O4 S2 O5 111.07(15) . . ?
O4 S2 C12 106.01(15) . . ?
O5 S2 C12 105.71(16) . . ?
O6 S2 O4 114.47(18) . . ?
O6 S2 O5 112.39(18) . . ?
O6 S2 C12 106.47(17) . . ?
O7 S3 C18 106.16(15) . . ?
O8 S3 O7 111.65(15) . . ?
O8 S3 C18 106.27(15) . . ?
O9 S3 O7 111.67(17) . . ?
O9 S3 O8 114.78(16) . . ?
O9 S3 C18 105.60(16) . . ?
O10 S4 O12 110.96(15) . . ?
O10 S4 C24 105.96(16) . . ?
O11 S4 O10 114.00(16) . . ?
O11 S4 O12 112.91(17) . . ?
O11 S4 C24 107.02(17) . . ?
O12 S4 C24 105.26(15) . . ?
C2 C1 C21 113.4(3) . . ?
C8 C1 C2 122.2(3) . . ?
C8 C1 C21 124.4(3) . . ?
C3 C2 C1 119.5(3) . . ?
C3 C2 C7 118.7(3) . . ?
C7 C2 C1 121.8(3) . . ?
C2 C3 H3 119.4 . . ?
C4 C3 C2 121.3(3) . . ?
C4 C3 H3 119.4 . . ?
C3 C4 H4 120.5 . . ?
C3 C4 C5 119.1(3) . . ?
C5 C4 H4 120.5 . . ?
C4 C5 S1 120.3(3) . . ?
C4 C5 C6 120.9(3) . . ?
C6 C5 S1 118.8(3) . . ?
C5 C6 H6 120.3 . . ?
C7 C6 C5 119.4(3) . . ?
C7 C6 H6 120.3 . . ?
C2 C7 H7 119.7 . . ?
C6 C7 C2 120.7(3) . . ?
C6 C7 H7 119.7 . . ?
C1 C8 C9 123.6(3) . . ?
C1 C8 C15 122.8(3) . . ?
C15 C8 C9 113.5(3) . . ?
C10 C9 C8 123.2(3) . . ?
C14 C9 C8 118.4(3) . . ?
C14 C9 C10 118.4(3) . . ?
C9 C10 H10 119.6 . . ?
C11 C10 C9 120.8(3) . . ?
C11 C10 H10 119.6 . . ?
C10 C11 H11 120.1 . . ?
C10 C11 C12 119.9(3) . . ?
C12 C11 H11 120.1 . . ?
C11 C12 S2 120.7(3) . . ?
C13 C12 S2 119.6(3) . . ?
C13 C12 C11 119.7(3) . . ?
C12 C13 H13 119.9 . . ?
C14 C13 C12 120.1(3) . . ?
C14 C13 H13 119.9 . . ?
C9 C14 H14 119.5 . . ?
C13 C14 C9 121.1(3) . . ?
C13 C14 H14 119.5 . . ?
C16 C15 C8 119.3(3) . . ?
C16 C15 C20 118.5(3) . . ?
C20 C15 C8 122.2(3) . . ?
C15 C16 H16 119.2 . . ?
C17 C16 C15 121.5(3) . . ?
C17 C16 H16 119.2 . . ?
C16 C17 H17 120.4 . . ?
C16 C17 C18 119.2(3) . . ?
C18 C17 H17 120.4 . . ?
C17 C18 S3 121.4(3) . . ?
C17 C18 C19 120.3(3) . . ?
C19 C18 S3 118.3(2) . . ?
C18 C19 H19 119.9 . . ?
C20 C19 C18 120.1(3) . . ?
C20 C19 H19 119.9 . . ?
C15 C20 H20 119.8 . . ?
C19 C20 C15 120.4(3) . . ?
C19 C20 H20 119.8 . . ?
C22 C21 C1 124.1(3) . . ?
C22 C21 C26 117.4(3) . . ?
C26 C21 C1 118.3(3) . . ?
C21 C22 H22 119.5 . . ?
C23 C22 C21 120.9(3) . . ?
C23 C22 H22 119.5 . . ?
C22 C23 H23 120.0 . . ?
C22 C23 C24 120.1(3) . . ?
C24 C23 H23 120.0 . . ?
C23 C24 S4 121.8(3) . . ?
C25 C24 S4 118.1(3) . . ?
C25 C24 C23 120.1(3) . . ?
C24 C25 H25 120.3 . . ?
C26 C25 C24 119.3(3) . . ?
C26 C25 H25 120.3 . . ?
C21 C26 H26 119.0 . . ?
C25 C26 C21 122.1(3) . . ?
C25 C26 H26 119.0 . . ?
H13A O13 H13B 109.5 . . ?
C61 O14 H14A 109.1 . . ?
C63 N11 C65 122.9(7) . . ?
C63 N11 C66 120.4(8) . . ?
C65 N11 C66 116.7(8) . . ?
O16 C63 N11 118.8(7) . . ?
O16 C63 C64 117.0(7) . . ?
N11 C63 C64 124.2(7) . . ?
C63 C64 H64A 109.5 . . ?
C63 C64 H64B 109.5 . . ?
C63 C64 H64C 109.5 . . ?
H64A C64 H64B 109.5 . . ?
H64A C64 H64C 109.5 . . ?
H64B C64 H64C 109.5 . . ?
N11 C65 H65A 109.5 . . ?
N11 C65 H65B 109.5 . . ?
N11 C65 H65C 109.5 . . ?
H65A C65 H65B 109.5 . . ?
H65A C65 H65C 109.5 . . ?
H65B C65 H65C 109.5 . . ?
N11 C66 H66A 109.5 . . ?
N11 C66 H66B 109.5 . . ?
N11 C66 H66C 109.5 . . ?
H66A C66 H66B 109.5 . . ?
H66A C66 H66C 109.5 . . ?
H66B C66 H66C 109.5 . . ?
C27 N1 C37 117.7(3) . . ?
C30 N1 C27 122.5(3) . . ?
C30 N1 C37 119.7(3) . . ?
H2A N2 H2B 120.0 . . ?
C36 N2 H2A 120.0 . . ?
C36 N2 H2B 120.0 . . ?
H3A N3 H3B 120.0 . . ?
C36 N3 H3A 120.0 . . ?
C36 N3 H3B 120.0 . . ?
H4A N4 H4B 120.0 . . ?
C43 N4 H4A 120.0 . . ?
C43 N4 H4B 120.0 . . ?
H5A N5 H5B 120.0 . . ?
C43 N5 H5A 120.0 . . ?
C43 N5 H5B 120.0 . . ?
C28 C27 N1 119.6(3) . . ?
C28 C27 C29 119.3(3) . 2_666 ?
C29 C27 N1 121.1(3) 2_666 . ?
C27 C28 H28 119.5 . . ?
C29 C28 C27 121.0(3) . . ?
C29 C28 H28 119.5 . . ?
C27 C29 H29 120.1 2_666 . ?
C28 C29 C27 119.7(3) . 2_666 ?
C28 C29 H29 120.1 . . ?
C31 C30 N1 121.4(3) . . ?
C31 C30 C35 119.1(3) . . ?
C35 C30 N1 119.6(3) . . ?
C30 C31 H31 119.8 . . ?
C32 C31 C30 120.4(3) . . ?
C32 C31 H31 119.8 . . ?
C31 C32 H32 119.9 . . ?
C31 C32 C33 120.2(3) . . ?
C33 C32 H32 119.9 . . ?
C32 C33 C36 121.4(3) . . ?
C34 C33 C32 119.4(3) . . ?
C34 C33 C36 119.2(3) . . ?
C33 C34 H34 119.8 . . ?
C35 C34 C33 120.3(3) . . ?
C35 C34 H34 119.8 . . ?
C30 C35 H35 119.7 . . ?
C34 C35 C30 120.7(3) . . ?
C34 C35 H35 119.7 . . ?
N2 C36 C33 118.6(3) . . ?
N3 C36 N2 121.6(3) . . ?
N3 C36 C33 119.7(3) . . ?
C38 C37 N1 120.4(3) . . ?
C38 C37 C42 120.1(3) . . ?
C42 C37 N1 119.5(3) . . ?
C37 C38 H38 120.1 . . ?
C39 C38 C37 119.9(3) . . ?
C39 C38 H38 120.1 . . ?
C38 C39 H39 119.9 . . ?
C38 C39 C40 120.2(3) . . ?
C40 C39 H39 119.9 . . ?
C39 C40 C43 120.6(3) . . ?
C41 C40 C39 119.4(3) . . ?
C41 C40 C43 120.0(3) . . ?
C40 C41 H41 119.7 . . ?
C42 C41 C40 120.6(3) . . ?
C42 C41 H41 119.7 . . ?
C37 C42 H42 120.1 . . ?
C41 C42 C37 119.8(3) . . ?
C41 C42 H42 120.1 . . ?
N4 C43 N5 121.3(3) . . ?
N4 C43 C40 119.9(3) . . ?
N5 C43 C40 118.8(3) . . ?
C44 N6 C47 119.0(3) . . ?
C54 N6 C44 121.6(3) . . ?
C54 N6 C47 118.0(3) . . ?
H9A N9 H9B 120.0 . . ?
C60 N9 H9A 120.0 . . ?
C60 N9 H9B 120.0 . . ?
H10A N10 H10B 120.0 . . ?
C60 N10 H10A 120.0 . . ?
C60 N10 H10B 120.0 . . ?
C45 C44 N6 119.6(3) . . ?
C45 C44 C46 118.6(3) . 2_665 ?
C46 C44 N6 121.8(3) 2_665 . ?
C44 C45 H45 119.5 . . ?
C46 C45 C44 121.1(3) . . ?
C46 C45 H45 119.5 . . ?
C44 C46 H46 119.8 2_665 . ?
C45 C46 C44 120.3(3) . 2_665 ?
C45 C46 H46 119.8 . . ?
C48 C47 N6 119.4(4) . . ?
C52 C47 N6 119.2(3) . . ?
C52 C47 C48 121.0(4) . . ?
C48A C47 N6 119.7(5) . . ?
C52A C47 N6 121.9(5) . . ?
C52A C47 C48A 118.1(6) . . ?
H7A N7 H7B 120.0 . . ?
C53 N7 H7A 120.0 . . ?
C53 N7 H7B 120.0 . . ?
H8A N8 H8B 120.0 . . ?
C53 N8 H8A 120.0 . . ?
C53 N8 H8B 120.0 . . ?
C47 C48 H48 120.5 . . ?
C47 C48 C49 119.1(4) . . ?
C49 C48 H48 120.5 . . ?
C48 C49 H49 119.6 . . ?
C48 C49 C50 120.9(4) . . ?
C50 C49 H49 119.6 . . ?
C49 C50 C51 119.6(4) . . ?
C49 C50 C53 118.8(4) . . ?
C51 C50 C53 121.5(4) . . ?
C50 C51 H51 120.2 . . ?
C52 C51 C50 119.5(4) . . ?
C52 C51 H51 120.2 . . ?
C47 C52 C51 119.8(4) . . ?
C47 C52 H52 120.1 . . ?
C51 C52 H52 120.1 . . ?
N7 C53 N8 122.0(5) . . ?
N7 C53 C50 117.4(4) . . ?
N8 C53 C50 120.6(5) . . ?
C55 C54 N6 120.6(3) . . ?
C55 C54 C59 118.8(3) . . ?
C59 C54 N6 120.5(3) . . ?
C54 C55 H55 119.7 . . ?
C56 C55 C54 120.6(3) . . ?
C56 C55 H55 119.7 . . ?
C55 C56 H56 119.9 . . ?
C55 C56 C57 120.2(3) . . ?
C57 C56 H56 119.9 . . ?
C56 C57 C58 120.0(3) . . ?
C56 C57 C60 120.5(3) . . ?
C58 C57 C60 119.5(3) . . ?
C57 C58 H58 120.1 . . ?
C59 C58 C57 119.9(3) . . ?
C59 C58 H58 120.1 . . ?
C54 C59 H59 119.7 . . ?
C58 C59 C54 120.5(3) . . ?
C58 C59 H59 119.7 . . ?
N9 C60 N10 121.7(3) . . ?
N9 C60 C57 119.9(3) . . ?
N10 C60 C57 118.4(3) . . ?
H7AA N7A H7AB 120.0 . . ?
C53A N7A H7AA 120.0 . . ?
C53A N7A H7AB 120.0 . . ?
H8AA N8A H8AB 120.0 . . ?
C53A N8A H8AA 120.0 . . ?
C53A N8A H8AB 120.0 . . ?
C47 C48A H48A 120.1 . . ?
C49A C48A C47 119.8(7) . . ?
C49A C48A H48A 120.1 . . ?
C48A C49A H49A 119.3 . . ?
C50A C49A C48A 121.5(7) . . ?
C50A C49A H49A 119.3 . . ?
C49A C50A C51A 118.4(6) . . ?
C49A C50A C53A 120.4(7) . . ?
C51A C50A C53A 121.1(7) . . ?
C50A C51A H51A 119.9 . . ?
C52A C51A C50A 120.1(6) . . ?
C52A C51A H51A 119.9 . . ?
C47 C52A C51A 121.4(7) . . ?
C47 C52A H52A 119.3 . . ?
C51A C52A H52A 119.3 . . ?
N7A C53A N8A 120.8(8) . . ?
N7A C53A C50A 118.5(8) . . ?
N8A C53A C50A 119.9(8) . . ?

loop_
_geom_bond_atom_site_label_1
_geom_bond_atom_site_label_2
_geom_bond_distance
_geom_bond_site_symmetry_2
_geom_bond_publ_flag
S1 O1 1.467(2) . ?
S1 O2 1.463(3) . ?
S1 O3 1.446(3) . ?
S1 C5 1.764(3) . ?
S2 O4 1.462(3) . ?
S2 O5 1.467(3) . ?
S2 O6 1.438(3) . ?
S2 C12 1.780(4) . ?
S3 O7 1.464(3) . ?
S3 O8 1.461(3) . ?
S3 O9 1.447(3) . ?
S3 C18 1.767(3) . ?
S4 O10 1.462(3) . ?
S4 O11 1.439(3) . ?
S4 O12 1.465(2) . ?
S4 C24 1.774(4) . ?
C1 C2 1.493(5) . ?
C1 C8 1.354(6) . ?
C1 C21 1.496(5) . ?
C2 C3 1.399(5) . ?
C2 C7 1.404(5) . ?
C3 H3 0.9500 . ?
C3 C4 1.381(5) . ?
C4 H4 0.9500 . ?
C4 C5 1.394(5) . ?
C5 C6 1.395(5) . ?
C6 H6 0.9500 . ?
C6 C7 1.383(5) . ?
C7 H7 0.9500 . ?
C8 C9 1.498(5) . ?
C8 C15 1.490(5) . ?
C9 C10 1.399(5) . ?
C9 C14 1.394(5) . ?
C10 H10 0.9500 . ?
C10 C11 1.387(5) . ?
C11 H11 0.9500 . ?
C11 C12 1.394(5) . ?
C12 C13 1.388(5) . ?
C13 H13 0.9500 . ?
C13 C14 1.382(5) . ?
C14 H14 0.9500 . ?
C15 C16 1.392(5) . ?
C15 C20 1.405(5) . ?
C16 H16 0.9500 . ?
C16 C17 1.386(5) . ?
C17 H17 0.9500 . ?
C17 C18 1.390(5) . ?
C18 C19 1.393(5) . ?
C19 H19 0.9500 . ?
C19 C20 1.382(5) . ?
C20 H20 0.9500 . ?
C21 C22 1.399(5) . ?
C21 C26 1.402(5) . ?
C22 H22 0.9500 . ?
C22 C23 1.389(5) . ?
C23 H23 0.9500 . ?
C23 C24 1.390(5) . ?
C24 C25 1.387(5) . ?
C25 H25 0.9500 . ?
C25 C26 1.380(5) . ?
C26 H26 0.9500 . ?
O13 H13A 0.8710 . ?
O13 H13B 0.8694 . ?
O14 H14A 0.8400 . ?
O14 C61 1.424(8) . ?
O16 C63 1.279(8) . ?
N11 C63 1.300(9) . ?
N11 C65 1.443(9) . ?
N11 C66 1.454(10) . ?
C63 C64 1.484(9) . ?
C64 H64A 0.9800 . ?
C64 H64B 0.9800 . ?
C64 H64C 0.9800 . ?
C65 H65A 0.9800 . ?
C65 H65B 0.9800 . ?
C65 H65C 0.9800 . ?
C66 H66A 0.9800 . ?
C66 H66B 0.9800 . ?
C66 H66C 0.9800 . ?
N1 C27 1.420(4) . ?
N1 C30 1.413(4) . ?
N1 C37 1.427(4) . ?
N2 H2A 0.8800 . ?
N2 H2B 0.8800 . ?
N2 C36 1.312(5) . ?
N3 H3A 0.8800 . ?
N3 H3B 0.8800 . ?
N3 C36 1.311(5) . ?
N4 H4A 0.8800 . ?
N4 H4B 0.8800 . ?
N4 C43 1.312(5) . ?
N5 H5A 0.8800 . ?
N5 H5B 0.8800 . ?
N5 C43 1.321(4) . ?
C27 C28 1.392(5) . ?
C27 C29 1.393(5) 2_666 ?
C28 H28 0.9500 . ?
C28 C29 1.385(5) . ?
C29 H29 0.9500 . ?
C30 C31 1.394(5) . ?
C30 C35 1.397(5) . ?
C31 H31 0.9500 . ?
C31 C32 1.385(5) . ?
C32 H32 0.9500 . ?
C32 C33 1.403(5) . ?
C33 C34 1.388(5) . ?
C33 C36 1.473(5) . ?
C34 H34 0.9500 . ?
C34 C35 1.383(5) . ?
C35 H35 0.9500 . ?
C37 C38 1.391(5) . ?
C37 C42 1.394(5) . ?
C38 H38 0.9500 . ?
C38 C39 1.382(5) . ?
C39 H39 0.9500 . ?
C39 C40 1.398(5) . ?
C40 C41 1.391(5) . ?
C40 C43 1.477(5) . ?
C41 H41 0.9500 . ?
C41 C42 1.378(5) . ?
C42 H42 0.9500 . ?
N6 C44 1.422(4) . ?
N6 C47 1.432(4) . ?
N6 C54 1.406(5) . ?
N9 H9A 0.8800 . ?
N9 H9B 0.8800 . ?
N9 C60 1.310(5) . ?
N10 H10A 0.8800 . ?
N10 H10B 0.8800 . ?
N10 C60 1.321(4) . ?
C44 C45 1.388(5) . ?
C44 C46 1.400(5) 2_665 ?
C45 H45 0.9500 . ?
C45 C46 1.383(5) . ?
C46 H46 0.9500 . ?
C47 C48 1.387(6) . ?
C47 C52 1.384(5) . ?
C47 C48A 1.414(8) . ?
C47 C52A 1.386(8) . ?
N7 H7A 0.8800 . ?
N7 H7B 0.8800 . ?
N7 C53 1.315(6) . ?
N8 H8A 0.8800 . ?
N8 H8B 0.8800 . ?
N8 C53 1.318(9) . ?
C48 H48 0.9500 . ?
C48 C49 1.387(6) . ?
C49 H49 0.9500 . ?
C49 C50 1.389(7) . ?
C50 C51 1.401(7) . ?
C50 C53 1.486(6) . ?
C51 H51 0.9500 . ?
C51 C52 1.395(6) . ?
C52 H52 0.9500 . ?
C54 C55 1.396(5) . ?
C54 C59 1.404(5) . ?
C55 H55 0.9500 . ?
C55 C56 1.380(5) . ?
C56 H56 0.9500 . ?
C56 C57 1.385(5) . ?
C57 C58 1.398(5) . ?
C57 C60 1.473(5) . ?
C58 H58 0.9500 . ?
C58 C59 1.377(5) . ?
C59 H59 0.9500 . ?
N7A H7AA 0.8800 . ?
N7A H7AB 0.8800 . ?
N7A C53A 1.317(9) . ?
N8A H8AA 0.8800 . ?
N8A H8AB 0.8800 . ?
N8A C53A 1.326(12) . ?
C48A H48A 0.9500 . ?
C48A C49A 1.387(9) . ?
C49A H49A 0.9500 . ?
C49A C50A 1.385(9) . ?
C50A C51A 1.406(9) . ?
C50A C53A 1.484(8) . ?
C51A H51A 0.9500 . ?
C51A C52A 1.388(8) . ?
C52A H52A 0.9500 . ?
O15 C62 1.431(10) . ?
O15A C62A 1.435(10) . ?
O15B C62B 1.428(10) . ?
O14A C61A 1.437(10) . ?
O15C C62C 1.434(10) . ?

loop_
_geom_hbond_atom_site_label_D
_geom_hbond_atom_site_label_H
_geom_hbond_atom_site_label_A
_geom_hbond_distance_DH
_geom_hbond_distance_HA
_geom_hbond_distance_DA
_geom_hbond_angle_DHA
_geom_hbond_site_symmetry_A
_geom_hbond_publ_flag
O13 H13A S3 0.87 2.89 3.467(3) 125.2 1_565 yes
O13 H13A O9 0.87 1.95 2.739(5) 150.1 1_565 yes
O13 H13B O3 0.87 2.03 2.854(4) 156.7 . yes
O14 H14A O16 0.84 1.89 2.731(9) 177.7 . yes
N2 H2A O10 0.88 2.02 2.869(4) 161.3 1_565 yes
N2 H2A O12 0.88 2.80 3.469(4) 133.6 1_565 yes
N2 H2B O2 0.88 1.95 2.809(4) 164.7 . yes
N3 H3A O12 0.88 1.99 2.861(4) 169.2 1_565 yes
N3 H3B O7 0.88 2.05 2.801(4) 143.1 2_666 yes
N4 H4A O1 0.88 2.00 2.870(4) 171.4 1_655 yes
N4 H4B O5 0.88 2.00 2.879(4) 173.8 . yes
N5 H5A O2 0.88 1.97 2.848(4) 175.9 1_655 yes
N5 H5B O12 0.88 2.04 2.866(4) 156.8 2_666 yes
N9 H9A O7 0.88 1.97 2.818(4) 161.4 2_765 yes
N9 H9B O10 0.88 1.98 2.856(4) 170.5 2_665 yes
N10 H10A O8 0.88 1.96 2.840(4) 174.5 2_765 yes
N10 H10B O4 0.88 2.14 2.936(4) 149.5 . yes
N7 H7A O5 0.88 2.04 2.901(6) 167.2 2_675 yes
N7 H7B O8 0.88 2.43 3.053(6) 127.9 2_665 yes
N7 H7B O13 0.88 2.06 2.789(8) 140.1 2_675 yes
N8 H8A O4 0.88 2.08 2.955(7) 173.6 2_675 yes
N8 H8B O1 0.88 1.93 2.798(11) 168.1 . yes
N7A H7AA O5 0.88 1.95 2.825(12) 171.8 2_675 yes
N7A H7AB O8 0.88 2.07 2.915(14) 161.9 2_665 yes
N8A H8AA O4 0.88 2.08 2.943(16) 168.3 2_675 yes
N8A H8AB O1 0.88 2.04 2.79(3) 142.4 . yes

loop_
_geom_torsion_atom_site_label_1
_geom_torsion_atom_site_label_2
_geom_torsion_atom_site_label_3
_geom_torsion_atom_site_label_4
_geom_torsion
_geom_torsion_site_symmetry_1
_geom_torsion_site_symmetry_2
_geom_torsion_site_symmetry_3
_geom_torsion_site_symmetry_4
_geom_torsion_publ_flag
S1 C5 C6 C7 179.1(3) . . . . ?
S2 C12 C13 C14 -178.4(3) . . . . ?
S3 C18 C19 C20 179.2(3) . . . . ?
S4 C24 C25 C26 177.2(3) . . . . ?
O1 S1 C5 C4 -7.3(3) . . . . ?
O1 S1 C5 C6 174.8(3) . . . . ?
O2 S1 C5 C4 109.8(3) . . . . ?
O2 S1 C5 C6 -68.0(3) . . . . ?
O3 S1 C5 C4 -128.8(3) . . . . ?
O3 S1 C5 C6 53.3(3) . . . . ?
O4 S2 C12 C11 -18.2(3) . . . . ?
O4 S2 C12 C13 161.3(3) . . . . ?
O5 S2 C12 C11 99.8(3) . . . . ?
O5 S2 C12 C13 -80.8(3) . . . . ?
O6 S2 C12 C11 -140.5(3) . . . . ?
O6 S2 C12 C13 39.0(3) . . . . ?
O7 S3 C18 C17 101.8(3) . . . . ?
O7 S3 C18 C19 -77.3(3) . . . . ?
O8 S3 C18 C17 -17.2(3) . . . . ?
O8 S3 C18 C19 163.7(3) . . . . ?
O9 S3 C18 C17 -139.5(3) . . . . ?
O9 S3 C18 C19 41.4(3) . . . . ?
O10 S4 C24 C23 -10.4(3) . . . . ?
O10 S4 C24 C25 170.5(3) . . . . ?
O11 S4 C24 C23 -132.4(3) . . . . ?
O11 S4 C24 C25 48.5(3) . . . . ?
O12 S4 C24 C23 107.2(3) . . . . ?
O12 S4 C24 C25 -71.8(3) . . . . ?
C1 C2 C3 C4 -178.6(3) . . . . ?
C1 C2 C7 C6 178.9(3) . . . . ?
C1 C8 C9 C10 -48.1(5) . . . . ?
C1 C8 C9 C14 134.2(4) . . . . ?
C1 C8 C15 C16 134.4(4) . . . . ?
C1 C8 C15 C20 -47.8(5) . . . . ?
C1 C21 C22 C23 -179.4(3) . . . . ?
C1 C21 C26 C25 179.0(3) . . . . ?
C2 C1 C8 C9 -3.8(5) . . . . ?
C2 C1 C8 C15 176.5(3) . . . . ?
C2 C1 C21 C22 134.2(3) . . . . ?
C2 C1 C21 C26 -42.7(4) . . . . ?
C2 C3 C4 C5 -1.2(5) . . . . ?
C3 C2 C7 C6 -2.8(5) . . . . ?
C3 C4 C5 S1 -178.8(3) . . . . ?
C3 C4 C5 C6 -1.0(5) . . . . ?
C4 C5 C6 C7 1.3(5) . . . . ?
C5 C6 C7 C2 0.7(5) . . . . ?
C7 C2 C3 C4 3.1(5) . . . . ?
C8 C1 C2 C3 132.2(4) . . . . ?
C8 C1 C2 C7 -49.5(5) . . . . ?
C8 C1 C21 C22 -46.9(5) . . . . ?
C8 C1 C21 C26 136.2(4) . . . . ?
C8 C9 C10 C11 -177.2(3) . . . . ?
C8 C9 C14 C13 177.7(3) . . . . ?
C8 C15 C16 C17 178.8(3) . . . . ?
C8 C15 C20 C19 -179.9(3) . . . . ?
C9 C8 C15 C16 -45.4(4) . . . . ?
C9 C8 C15 C20 132.4(3) . . . . ?
C9 C10 C11 C12 -0.1(5) . . . . ?
C10 C9 C14 C13 0.0(5) . . . . ?
C10 C11 C12 S2 178.8(3) . . . . ?
C10 C11 C12 C13 -0.7(5) . . . . ?
C11 C12 C13 C14 1.1(6) . . . . ?
C12 C13 C14 C9 -0.7(6) . . . . ?
C14 C9 C10 C11 0.4(5) . . . . ?
C15 C8 C9 C10 131.7(3) . . . . ?
C15 C8 C9 C14 -46.0(4) . . . . ?
C15 C16 C17 C18 0.7(5) . . . . ?
C16 C15 C20 C19 -2.1(5) . . . . ?
C16 C17 C18 S3 179.7(3) . . . . ?
C16 C17 C18 C19 -1.2(5) . . . . ?
C17 C18 C19 C20 0.1(5) . . . . ?
C18 C19 C20 C15 1.6(5) . . . . ?
C20 C15 C16 C17 0.9(5) . . . . ?
C21 C1 C2 C3 -48.9(4) . . . . ?
C21 C1 C2 C7 129.4(3) . . . . ?
C21 C1 C8 C9 177.4(3) . . . . ?
C21 C1 C8 C15 -2.3(5) . . . . ?
C21 C22 C23 C24 0.9(5) . . . . ?
C22 C21 C26 C25 1.9(5) . . . . ?
C22 C23 C24 S4 -177.7(3) . . . . ?
C22 C23 C24 C25 1.3(5) . . . . ?
C23 C24 C25 C26 -1.8(5) . . . . ?
C24 C25 C26 C21 0.2(5) . . . . ?
C26 C21 C22 C23 -2.5(5) . . . . ?
C65 N11 C63 O16 -0.6(9) . . . . ?
C65 N11 C63 C64 179.5(6) . . . . ?
C66 N11 C63 O16 179.7(7) . . . . ?
C66 N11 C63 C64 -0.1(10) . . . . ?
N1 C27 C28 C29 178.4(3) . . . . ?
N1 C30 C31 C32 -176.9(3) . . . . ?
N1 C30 C35 C34 178.4(3) . . . . ?
N1 C37 C38 C39 -179.0(3) . . . . ?
N1 C37 C42 C41 178.6(3) . . . . ?
C27 N1 C30 C31 -31.3(5) . . . . ?
C27 N1 C30 C35 150.0(3) . . . . ?
C27 N1 C37 C38 135.6(3) . . . . ?
C27 N1 C37 C42 -43.6(4) . . . . ?
C27 C28 C29 C27 0.2(5) . . . 2_666 ?
C29 C27 C28 C29 -0.2(5) 2_666 . . . ?
C30 N1 C27 C28 143.8(3) . . . . ?
C30 N1 C27 C29 -37.6(5) . . . 2_666 ?
C30 N1 C37 C38 -46.0(5) . . . . ?
C30 N1 C37 C42 134.8(3) . . . . ?
C30 C31 C32 C33 -1.4(5) . . . . ?
C31 C30 C35 C34 -0.4(5) . . . . ?
C31 C32 C33 C34 -0.4(5) . . . . ?
C31 C32 C33 C36 175.9(3) . . . . ?
C32 C33 C34 C35 1.8(5) . . . . ?
C32 C33 C36 N2 -46.3(5) . . . . ?
C32 C33 C36 N3 136.4(4) . . . . ?
C33 C34 C35 C30 -1.5(5) . . . . ?
C34 C33 C36 N2 130.0(4) . . . . ?
C34 C33 C36 N3 -47.3(5) . . . . ?
C35 C30 C31 C32 1.8(5) . . . . ?
C36 C33 C34 C35 -174.5(3) . . . . ?
C37 N1 C27 C28 -37.8(4) . . . . ?
C37 N1 C27 C29 140.8(3) . . . 2_666 ?
C37 N1 C30 C31 150.4(3) . . . . ?
C37 N1 C30 C35 -28.3(5) . . . . ?
C37 C38 C39 C40 0.1(5) . . . . ?
C38 C37 C42 C41 -0.6(5) . . . . ?
C38 C39 C40 C41 -0.1(5) . . . . ?
C38 C39 C40 C43 178.3(3) . . . . ?
C39 C40 C41 C42 -0.3(5) . . . . ?
C39 C40 C43 N4 -37.0(5) . . . . ?
C39 C40 C43 N5 143.8(4) . . . . ?
C40 C41 C42 C37 0.7(6) . . . . ?
C41 C40 C43 N4 141.3(4) . . . . ?
C41 C40 C43 N5 -37.8(5) . . . . ?
C42 C37 C38 C39 0.2(5) . . . . ?
C43 C40 C41 C42 -178.7(3) . . . . ?
N6 C44 C45 C46 -179.3(3) . . . . ?
N6 C47 C48 C49 -173.6(5) . . . . ?
N6 C47 C52 C51 174.8(6) . . . . ?
N6 C47 C48A C49A -176.5(11) . . . . ?
N6 C47 C52A C51A -179.8(19) . . . . ?
N6 C54 C55 C56 178.2(3) . . . . ?
N6 C54 C59 C58 -176.2(3) . . . . ?
C44 N6 C47 C48 -60.7(6) . . . . ?
C44 N6 C47 C52 126.0(5) . . . . ?
C44 N6 C47 C48A -34.9(10) . . . . ?
C44 N6 C47 C52A 139.0(13) . . . . ?
C44 N6 C54 C55 141.5(3) . . . . ?
C44 N6 C54 C59 -40.3(5) . . . . ?
C44 C45 C46 C44 0.4(5) . . . 2_665 ?
C46 C44 C45 C46 -0.4(5) 2_665 . . . ?
C47 N6 C44 C45 -41.2(4) . . . . ?
C47 N6 C44 C46 139.9(3) . . . 2_665 ?
C47 N6 C54 C55 -24.9(5) . . . . ?
C47 N6 C54 C59 153.3(3) . . . . ?
C47 C48 C49 C50 -0.2(10) . . . . ?
C47 C48A C49A C50A -6(3) . . . . ?
C48 C47 C52 C51 1.6(9) . . . . ?
C48 C49 C50 C51 -0.4(13) . . . . ?
C48 C49 C50 C53 178.4(6) . . . . ?
C49 C50 C51 C52 1.6(15) . . . . ?
C49 C50 C53 N7 -37.1(9) . . . . ?
C49 C50 C53 N8 139.9(12) . . . . ?
C50 C51 C52 C47 -2.2(13) . . . . ?
C51 C50 C53 N7 141.7(10) . . . . ?
C51 C50 C53 N8 -41.4(15) . . . . ?
C52 C47 C48 C49 -0.4(9) . . . . ?
C53 C50 C51 C52 -177.2(7) . . . . ?
C54 N6 C44 C45 152.6(3) . . . . ?
C54 N6 C44 C46 -26.3(5) . . . 2_665 ?
C54 N6 C47 C48 106.1(5) . . . . ?
C54 N6 C47 C52 -67.3(5) . . . . ?
C54 N6 C47 C48A 131.8(9) . . . . ?
C54 N6 C47 C52A -54.3(13) . . . . ?
C54 C55 C56 C57 -1.9(5) . . . . ?
C55 C54 C59 C58 2.0(5) . . . . ?
C55 C56 C57 C58 1.8(5) . . . . ?
C55 C56 C57 C60 -177.3(3) . . . . ?
C56 C57 C58 C59 0.2(5) . . . . ?
C56 C57 C60 N9 -50.5(5) . . . . ?
C56 C57 C60 N10 129.5(4) . . . . ?
C57 C58 C59 C54 -2.1(5) . . . . ?
C58 C57 C60 N9 130.3(4) . . . . ?
C58 C57 C60 N10 -49.7(5) . . . . ?
C59 C54 C55 C56 0.0(5) . . . . ?
C60 C57 C58 C59 179.3(3) . . . . ?
C48A C47 C52A C51A -6(3) . . . . ?
C48A C49A C50A C51A -1(4) . . . . ?
C48A C49A C50A C53A 178.2(16) . . . . ?
C49A C50A C51A C52A 5(5) . . . . ?
C49A C50A C53A N7A -39(3) . . . . ?
C49A C50A C53A N8A 151(4) . . . . ?
C50A C51A C52A C47 -1(4) . . . . ?
C51A C50A C53A N7A 140(3) . . . . ?
C51A C50A C53A N8A -30(4) . . . . ?
C52A C47 C48A C49A 9(2) . . . . ?
C53A C50A C51A C52A -175(2) . . . . ?
